data_1100977
loop_
_publ_author_name
'Ruili Sang'
'Li Xu'

_publ_section_title
;

A Series of Single, Double, and Triple Me2biim-Bridged Dinuclear,

Trinuclear, and Polymeric Complexes: Syntheses, Crystal Structures, and

Luminescent Properties

;
_journal_name_full 'Inorganic Chemistry'
_journal_page_first 3731
_journal_page_last 3737
_journal_paper_doi 10.1021/ic048280x
_journal_volume 44
_journal_year 2005
_chemical_formula_sum 'C8 H10 Br2 Cd N4 O0'
_chemical_formula_weight 434.42
_chemical_name_common '[CdBr2(N,N'-dimethylbiimidazole)]n'
_space_group_IT_number 43
_symmetry_cell_setting orthorhombic
_symmetry_space_group_name_Hall 'F 2 -2d'
_symmetry_space_group_name_H-M 'F d d 2'
_atom_sites_solution_hydrogens geom
_atom_sites_solution_primary direct
_atom_sites_solution_secondary difmap
_cell_angle_alpha 90.00
_cell_angle_beta 90.00
_cell_angle_gamma 90.00
_cell_formula_units_Z 8
_cell_length_a 30.503(5)
_cell_length_b 4.8598(9)
_cell_length_c 16.322(3)
_cell_measurement_reflns_used 1807
_cell_measurement_temperature 273(2)
_cell_volume 2419.5(7)
_computing_structure_refinement 'SHELXL-97 (Sheldrick, 1997)'
_computing_structure_solution 'SHELXS-97 (Sheldrick, 1990)'
_diffrn_ambient_temperature 273(2)
_diffrn_measured_fraction_theta_full 0.980
_diffrn_measured_fraction_theta_max 0.980
_diffrn_radiation_monochromator graphite
_diffrn_radiation_source 'fine-focus sealed tube'
_diffrn_radiation_type MoK\a
_diffrn_radiation_wavelength 0.71073
_diffrn_reflns_av_R_equivalents 0.0390
_diffrn_reflns_av_sigmaI/netI 0.0316
_diffrn_reflns_limit_h_max 33
_diffrn_reflns_limit_h_min -36
_diffrn_reflns_limit_k_max 5
_diffrn_reflns_limit_k_min -5
_diffrn_reflns_limit_l_max 19
_diffrn_reflns_limit_l_min -17
_diffrn_reflns_number 2879
_diffrn_reflns_theta_full 25.03
_diffrn_reflns_theta_max 25.03
_diffrn_reflns_theta_min 2.67
_exptl_absorpt_coefficient_mu 8.384
_exptl_absorpt_correction_T_max 1.0000
_exptl_absorpt_correction_T_min 0.3983
_exptl_absorpt_correction_type SADABS
_exptl_crystal_colour colourless
_exptl_crystal_density_diffrn 2.385
_exptl_crystal_density_method 'not measured'
_exptl_crystal_description prism
_exptl_crystal_F_000 1632
_exptl_crystal_size_max 0.30
_exptl_crystal_size_mid 0.16
_exptl_crystal_size_min 0.12
_refine_diff_density_max 2.614
_refine_diff_density_min -1.329
_refine_diff_density_rms 0.271
_refine_ls_abs_structure_details 'Flack H D (1983), Acta Cryst. A39, 876-881'
_refine_ls_abs_structure_Flack -0.07(4)
_refine_ls_extinction_coef 0.0010(4)
_refine_ls_extinction_expression Fc^*^=kFc[1+0.001xFc^2^\l^3^/sin(2\q)]^-1/4^
_refine_ls_extinction_method SHELXL
_refine_ls_goodness_of_fit_ref 1.512
_refine_ls_hydrogen_treatment mixed
_refine_ls_matrix_type full
_refine_ls_number_parameters 70
_refine_ls_number_reflns 962
_refine_ls_number_restraints 1
_refine_ls_restrained_S_all 1.511
_refine_ls_R_factor_all 0.0978
_refine_ls_R_factor_gt 0.0861
_refine_ls_shift/su_max 0.003
_refine_ls_shift/su_mean 0.000
_refine_ls_structure_factor_coef Fsqd
_refine_ls_weighting_details 'calc w=1/[\s^2^(Fo^2^)+(0.1527P)^2^+0.0000P] where P=(Fo^2^+2Fc^2^)/3'
_refine_ls_weighting_scheme calc
_refine_ls_wR_factor_gt 0.2436
_refine_ls_wR_factor_ref 0.2717
_reflns_number_gt 788
_reflns_number_total 962
_reflns_threshold_expression >2sigma(I)
_cod_data_source_file ic048280xsi20041208_095610_4.cif
_cod_data_source_block '[CdBr2(N,N'-dimethylbiimidazole)]n'
_cod_original_cell_volume 2419.6(7)
_cod_database_code 1100977

loop_
_symmetry_equiv_pos_as_xyz
'x, y, z'
'-x, -y, z'
'x+1/4, -y+1/4, z+1/4'
'-x+1/4, y+1/4, z+1/4'
'x, y+1/2, z+1/2'
'-x, -y+1/2, z+1/2'
'x+1/4, -y+3/4, z+3/4'
'-x+1/4, y+3/4, z+3/4'
'x+1/2, y, z+1/2'
'-x+1/2, -y, z+1/2'
'x+3/4, -y+1/4, z+3/4'
'-x+3/4, y+1/4, z+3/4'
'x+1/2, y+1/2, z'
'-x+1/2, -y+1/2, z'
'x+3/4, -y+3/4, z+1/4'
'-x+3/4, y+3/4, z+1/4'

loop_
_atom_site_label
_atom_site_type_symbol
_atom_site_fract_x
_atom_site_fract_y
_atom_site_fract_z
_atom_site_U_iso_or_equiv
_atom_site_adp_type
_atom_site_occupancy
_atom_site_symmetry_multiplicity
_atom_site_calc_flag
_atom_site_refinement_flags
_atom_site_disorder_assembly
_atom_site_disorder_group
Cd Cd 0.5000 0.0000 0.12845(14) 0.0594(8) Uani 1 2 d S . .
Br Br 0.44072(8) 0.2702(3) 0.05554(9) 0.0698(9) Uani 1 1 d . . .
N1 N 0.4633(6) -0.252(3) 0.2211(11) 0.054(4) Uani 1 1 d . . .
N2 N 0.4439(6) -0.554(3) 0.3193(12) 0.055(3) Uani 1 1 d . . .
C1 C 0.4782(6) -0.460(3) 0.2711(14) 0.057(5) Uani 1 1 d . . .
C2 C 0.4031(8) -0.427(5) 0.2960(16) 0.077(6) Uani 1 1 d . . .
H2A H 0.3750 -0.4645 0.3151 0.092 Uiso 1 1 calc R . .
C3 C 0.4159(5) -0.239(4) 0.2390(13) 0.073(7) Uani 1 1 d . . .
H3A H 0.3968 -0.1149 0.2141 0.088 Uiso 1 1 calc R . .
C4 C 0.4487(11) -0.768(5) 0.385(3) 0.107(13) Uani 1 1 d . . .
H4A H 0.4789 -0.8207 0.3890 0.161 Uiso 1 1 calc R . .
H4B H 0.4314 -0.9264 0.3705 0.161 Uiso 1 1 calc R . .
H4C H 0.4388 -0.6948 0.4359 0.161 Uiso 1 1 calc R . .

loop_
_atom_site_aniso_label
_atom_site_aniso_U_11
_atom_site_aniso_U_22
_atom_site_aniso_U_33
_atom_site_aniso_U_23
_atom_site_aniso_U_13
_atom_site_aniso_U_12
Cd 0.0533(12) 0.0730(14) 0.0520(12) 0.000 0.000 0.0054(7)
Br 0.0631(15) 0.0722(14) 0.0740(17) 0.0066(11) -0.0152(10) 0.0021(6)
N1 0.062(10) 0.060(8) 0.039(9) 0.003(5) 0.022(7) 0.004(6)
N2 0.056(8) 0.052(6) 0.058(9) 0.009(6) -0.007(7) 0.016(6)
C1 0.039(10) 0.058(9) 0.075(13) 0.022(8) -0.015(9) -0.002(7)
C2 0.063(13) 0.105(13) 0.063(13) -0.007(12) 0.030(11) -0.009(11)
C3 0.019(7) 0.15(2) 0.051(11) -0.023(9) 0.031(8) 0.008(8)
C4 0.087(17) 0.094(18) 0.14(3) -0.003(13) 0.09(2) -0.001(10)

loop_
_atom_type_symbol
_atom_type_description
_atom_type_scat_dispersion_real
_atom_type_scat_dispersion_imag
_atom_type_scat_source
C C 0.0033 0.0016 'International Tables Vol C Tables 4.2.6.8 and 6.1.1.4'
H H 0.0000 0.0000 'International Tables Vol C Tables 4.2.6.8 and 6.1.1.4'
N N 0.0061 0.0033 'International Tables Vol C Tables 4.2.6.8 and 6.1.1.4'
O O 0.0106 0.0060 'International Tables Vol C Tables 4.2.6.8 and 6.1.1.4'
Br Br -0.2901 2.4595 'International Tables Vol C Tables 4.2.6.8 and 6.1.1.4'
Cd Cd -0.8075 1.2024 'International Tables Vol C Tables 4.2.6.8 and 6.1.1.4'

loop_
_geom_angle_atom_site_label_1
_geom_angle_atom_site_label_2
_geom_angle_atom_site_label_3
_geom_angle
_geom_angle_site_symmetry_1
_geom_angle_site_symmetry_3
_geom_angle_publ_flag
N1 Cd N1 95.3(10) 2_655 . ?
N1 Cd Br 104.1(5) 2_655 2_655 ?
N1 Cd Br 112.9(4) . 2_655 ?
N1 Cd Br 112.9(4) 2_655 . ?
N1 Cd Br 104.1(5) . . ?
Br Cd Br 123.92(13) 2_655 . ?
C1 N1 C3 103.8(15) . . ?
C1 N1 Cd 129.5(15) . . ?
C3 N1 Cd 126.7(13) . . ?
C1 N2 C2 111.2(15) . . ?
C1 N2 C4 124.0(16) . . ?
C2 N2 C4 125(2) . . ?
N1 C1 C1 121.4(17) . 2_645 ?
N1 C1 N2 109.2(16) . . ?
C1 C1 N2 129.3(14) 2_645 . ?
C3 C2 N2 102.8(17) . . ?
C2 C3 N1 112.7(18) . . ?

loop_
_geom_bond_atom_site_label_1
_geom_bond_atom_site_label_2
_geom_bond_distance
_geom_bond_site_symmetry_2
_geom_bond_publ_flag
Cd N1 2.244(15) 2_655 ?
Cd N1 2.244(15) . ?
Cd Br 2.532(2) 2_655 ?
Cd Br 2.532(2) . ?
N1 C1 1.38(2) . ?
N1 C3 1.48(2) . ?
N2 C1 1.39(3) . ?
N2 C2 1.44(3) . ?
N2 C4 1.50(4) . ?
C1 C1 1.38(4) 2_645 ?
C2 C3 1.36(3) . ?
